data_4089307
loop_
_publ_author_name
'Kujime, Masato'
'Hikichi, Shiro'
'Akita, Munetaka'

_publ_section_title
;
 N/O- and C-Bound (Enolato)palladium Complexes with
 Hydrotris(pyrazolyl)borato Ligands (TpR:&#x00A0; R = iPr2, Me2) Obtained
 via Dehydrative Condensation between the Hydroxo Complexes TpRPd(Py)OH
 and Active Methylene Compounds:&#x00A0; Factors Determining the Isomer
 Distribution and Dimerization of Cyano Compounds
;
_journal_issue 19
_journal_name_full Organometallics
_journal_page_first 4049
_journal_paper_doi 10.1021/om010448o
_journal_volume 20
_journal_year 2001
_chemical_formula_sum 'C24 H31 B N8 O2 Pd'
_chemical_formula_weight 580.78
_chemical_name_common 'compound 3Me2b'
_space_group_IT_number 14
_space_group_name_Hall '-P 2ybc'
_space_group_name_H-M_alt 'P 1 21/c 1'
_atom_sites_solution_hydrogens geom
_atom_sites_solution_primary direct
_atom_sites_solution_secondary difmap
_audit_creation_method SHELXL-97
_cell_angle_alpha 90.00
_cell_angle_beta 95.885(2)
_cell_angle_gamma 90.00
_cell_formula_units_Z 4
_cell_length_a 13.0558(6)
_cell_length_b 14.3339(8)
_cell_length_c 14.8052(8)
_cell_measurement_temperature 213(2)
_cell_volume 2756.1(2)
_computing_structure_refinement 'SHELXL-97 (Sheldrick, 1997)'
_computing_structure_solution 'SHELXS-97 (Sheldrick, 1990)'
_diffrn_ambient_temperature 213(2)
_diffrn_measured_fraction_theta_full 0.988
_diffrn_measured_fraction_theta_max 0.988
_diffrn_radiation_monochromator graphite
_diffrn_radiation_source 'fine-focus sealed tube'
_diffrn_radiation_type 'Mo K\a'
_diffrn_radiation_wavelength 0.71069
_diffrn_reflns_av_R_equivalents 0.0000
_diffrn_reflns_av_sigmaI/netI 0.0350
_diffrn_reflns_limit_h_max 16
_diffrn_reflns_limit_h_min 0
_diffrn_reflns_limit_k_max 18
_diffrn_reflns_limit_k_min 0
_diffrn_reflns_limit_l_max 19
_diffrn_reflns_limit_l_min -19
_diffrn_reflns_number 6245
_diffrn_reflns_theta_full 27.48
_diffrn_reflns_theta_max 27.48
_diffrn_reflns_theta_min 1.57
_exptl_absorpt_coefficient_mu 0.709
_exptl_crystal_density_diffrn 1.400
_exptl_crystal_density_method 'not measured'
_exptl_crystal_F_000 1192
_refine_diff_density_max 0.630
_refine_diff_density_min -2.541
_refine_diff_density_rms 0.218
_refine_ls_extinction_method none
_refine_ls_goodness_of_fit_ref 1.224
_refine_ls_hydrogen_treatment mixed
_refine_ls_matrix_type full
_refine_ls_number_parameters 336
_refine_ls_number_reflns 6245
_refine_ls_number_restraints 0
_refine_ls_restrained_S_all 1.224
_refine_ls_R_factor_all 0.0581
_refine_ls_R_factor_gt 0.0563
_refine_ls_shift/su_max 2.215
_refine_ls_shift/su_mean 0.072
_refine_ls_structure_factor_coef Fsqd
_refine_ls_weighting_details 'calc w=1/[\s^2^(Fo^2^)+(0.1000P)^2^+0.0000P] where P=(Fo^2^+2Fc^2^)/3'
_refine_ls_weighting_scheme calc
_refine_ls_wR_factor_gt 0.1456
_refine_ls_wR_factor_ref 0.1475
_reflns_number_gt 5843
_reflns_number_total 6245
_reflns_threshold_expression >2sigma(I)
_cod_data_source_file om010448o.cif
_cod_data_source_block shelxl
_cod_depositor_comments
;
 Corrected the values of the '_diffrn_radiation_type' and
 '_refine_ls_weighting_details' data items by replacing a
 sequence of malformed symbols with the backslash symbol ('\')
 after consulting the original publication.

 Antanas Vaitkus,
 2019-12-11
;
_cod_database_code 4089307

loop_
_symmetry_equiv_pos_as_xyz
'x, y, z'
'-x, y+1/2, -z+1/2'
'-x, -y, -z'
'x, -y-1/2, z-1/2'

loop_
_atom_site_label
_atom_site_type_symbol
_atom_site_fract_x
_atom_site_fract_y
_atom_site_fract_z
_atom_site_U_iso_or_equiv
_atom_site_adp_type
_atom_site_occupancy
_atom_site_symmetry_multiplicity
_atom_site_calc_flag
_atom_site_refinement_flags
Pd1 Pd 0.225040(12) 0.111814(12) 0.481260(11) 0.02899(11) Uani 1 1 d .
O1 O -0.0215(3) 0.1458(2) 0.7274(2) 0.0747(7) Uani 1 1 d .
O2 O -0.1739(3) 0.2223(3) 0.6930(3) 0.1022(12) Uani 1 1 d .
N1 N 0.0796(2) 0.11851(19) 0.5154(2) 0.0463(7) Uani 1 1 d .
N11 N 0.28589(18) 0.10198(14) 0.61091(16) 0.0317(5) Uani 1 1 d .
N12 N 0.36656(15) 0.15910(14) 0.64118(13) 0.0312(4) Uani 1 1 d .
N21 N 0.37060(19) 0.10401(14) 0.44748(17) 0.0326(5) Uani 1 1 d .
N22 N 0.44503(15) 0.15753(15) 0.49285(13) 0.0338(4) Uani 1 1 d .
N31 N 0.26992(16) 0.30219(17) 0.49525(16) 0.0390(5) Uani 1 1 d .
N32 N 0.36422(16) 0.30825(15) 0.54524(13) 0.0348(4) Uani 1 1 d .
N41 N 0.16794(19) 0.12409(15) 0.34965(16) 0.0327(5) Uani 1 1 d .
C1 C 0.0093(2) 0.1507(2) 0.54091(19) 0.0463(6) Uani 1 1 d .
C2 C -0.0776(3) 0.1857(3) 0.5751(3) 0.0648(10) Uani 1 1 d .
C3 C -0.0830(3) 0.1813(3) 0.6716(3) 0.0618(9) Uani 1 1 d .
C4 C -0.1863(6) 0.2163(6) 0.7877(5) 0.136(3) Uani 1 1 d .
H4A H -0.2499 0.2454 0.7992 0.136 Uiso 1 1 calc R
H4B H -0.1300 0.2476 0.8220 0.136 Uiso 1 1 calc R
H4C H -0.1871 0.1520 0.8056 0.136 Uiso 1 1 calc R
C11 C 0.25862(18) 0.05300(18) 0.68161(16) 0.0352(5) Uani 1 1 d .
C12 C 0.3220(2) 0.0790(2) 0.75907(16) 0.0399(5) Uani 1 1 d .
C13 C 0.38794(19) 0.14566(19) 0.73185(15) 0.0360(5) Uani 1 1 d .
C14 C 0.1723(2) -0.0168(2) 0.6727(2) 0.0510(7) Uani 1 1 d .
H14A H 0.1096 0.0130 0.6858 0.051 Uiso 1 1 calc R
H14B H 0.1880 -0.0670 0.7147 0.051 Uiso 1 1 calc R
H14C H 0.1639 -0.0409 0.6119 0.051 Uiso 1 1 calc R
C15 C 0.4679(2) 0.2001(2) 0.78900(18) 0.0482(6) Uani 1 1 d .
H15A H 0.4639 0.1858 0.8519 0.048 Uiso 1 1 calc R
H15B H 0.4561 0.2656 0.7792 0.048 Uiso 1 1 calc R
H15C H 0.5349 0.1840 0.7727 0.048 Uiso 1 1 calc R
C21 C 0.41279(19) 0.05168(18) 0.38674(16) 0.0378(5) Uani 1 1 d .
C22 C 0.5175(2) 0.0724(2) 0.39191(18) 0.0449(6) Uani 1 1 d .
C23 C 0.53539(19) 0.1388(2) 0.45887(18) 0.0407(5) Uani 1 1 d .
C24 C 0.3535(3) -0.0158(2) 0.3256(2) 0.0535(7) Uani 1 1 d .
H24A H 0.3306 0.0143 0.2692 0.053 Uiso 1 1 calc R
H24B H 0.2950 -0.0375 0.3538 0.053 Uiso 1 1 calc R
H24C H 0.3967 -0.0678 0.3142 0.053 Uiso 1 1 calc R
C25 C 0.6340(2) 0.1888(3) 0.4892(2) 0.0609(9) Uani 1 1 d .
H25A H 0.6450 0.1885 0.5544 0.061 Uiso 1 1 calc R
H25B H 0.6298 0.2521 0.4678 0.061 Uiso 1 1 calc R
H25C H 0.6904 0.1579 0.4649 0.061 Uiso 1 1 calc R
C31 C 0.2359(3) 0.38905(19) 0.48386(19) 0.0436(8) Uani 1 1 d .
C32 C 0.3066(3) 0.4520(2) 0.5252(2) 0.0513(7) Uani 1 1 d .
C33 C 0.3876(3) 0.39904(19) 0.5640(2) 0.0439(6) Uani 1 1 d .
C34 C 0.1339(3) 0.4074(3) 0.4295(3) 0.0615(9) Uani 1 1 d .
H34A H 0.1062 0.4654 0.4485 0.061 Uiso 1 1 calc R
H34B H 0.0870 0.3577 0.4392 0.061 Uiso 1 1 calc R
H34C H 0.1436 0.4108 0.3662 0.061 Uiso 1 1 calc R
C35 C 0.4860(3) 0.4300(3) 0.6166(3) 0.0644(9) Uani 1 1 d .
H35A H 0.4899 0.4049 0.6769 0.064 Uiso 1 1 calc R
H35B H 0.4876 0.4969 0.6195 0.064 Uiso 1 1 calc R
H35C H 0.5434 0.4081 0.5869 0.064 Uiso 1 1 calc R
C42 C 0.19824(19) 0.19436(17) 0.29867(16) 0.0355(5) Uani 1 1 d .
C43 C 0.1631(2) 0.2030(2) 0.20784(17) 0.0432(6) Uani 1 1 d .
C44 C 0.0957(2) 0.1382(3) 0.16836(18) 0.0458(6) Uani 1 1 d .
C45 C 0.0639(2) 0.0655(2) 0.22018(18) 0.0490(7) Uani 1 1 d .
C46 C 0.1009(2) 0.0614(2) 0.31145(17) 0.0430(6) Uani 1 1 d .
B1 B 0.42416(19) 0.2195(2) 0.57512(18) 0.0336(5) Uani 1 1 d .
H0 H 0.4888 0.2381 0.6060 0.040 Uiso 1 1 d .
H2 H -0.118(3) 0.228(3) 0.540(3) 0.063(11) Uiso 1 1 d .
H12 H 0.3196 0.0551 0.8191 0.048 Uiso 1 1 d .
H22 H 0.5663 0.0463 0.3555 0.052 Uiso 1 1 d .
H32 H 0.2995 0.5183 0.5263 0.061 Uiso 1 1 d .
H42 H 0.2451 0.2394 0.3266 0.043 Uiso 1 1 d .
H43 H 0.1855 0.2536 0.1728 0.052 Uiso 1 1 d .
H44 H 0.0712 0.1422 0.1056 0.054 Uiso 1 1 d .
H45 H 0.0183 0.0192 0.1943 0.058 Uiso 1 1 d .
H46 H 0.0792 0.0115 0.3477 0.052 Uiso 1 1 d .

loop_
_atom_site_aniso_label
_atom_site_aniso_U_11
_atom_site_aniso_U_22
_atom_site_aniso_U_33
_atom_site_aniso_U_23
_atom_site_aniso_U_13
_atom_site_aniso_U_12
Pd1 0.02787(16) 0.03707(16) 0.02232(15) -0.00149(5) 0.00398(9) -0.00261(5)
O1 0.089(2) 0.0747(17) 0.0629(16) -0.0056(14) 0.0217(15) -0.0181(16)
O2 0.080(2) 0.122(3) 0.112(3) -0.047(2) 0.0488(19) -0.0087(19)
N1 0.0310(13) 0.0749(19) 0.0335(14) 0.0021(10) 0.0055(10) -0.0055(10)
N11 0.0300(10) 0.0416(10) 0.0238(10) 0.0000(7) 0.0042(8) 0.0018(7)
N12 0.0307(9) 0.0369(10) 0.0254(9) -0.0016(7) 0.0004(7) 0.0023(7)
N21 0.0317(11) 0.0407(11) 0.0263(11) -0.0025(7) 0.0071(9) 0.0044(7)
N22 0.0280(9) 0.0437(11) 0.0299(9) 0.0036(8) 0.0032(7) 0.0027(8)
N31 0.0361(11) 0.0446(12) 0.0349(10) -0.0010(9) -0.0028(8) 0.0030(8)
N32 0.0363(10) 0.0375(10) 0.0301(9) -0.0011(8) 0.0013(7) -0.0021(8)
N41 0.0330(11) 0.0412(10) 0.0238(10) -0.0002(8) 0.0021(8) -0.0070(8)
C1 0.0314(12) 0.0661(18) 0.0414(14) -0.0045(13) 0.0038(10) -0.0111(12)
C2 0.0362(14) 0.090(3) 0.069(2) -0.012(2) 0.0089(14) 0.0046(16)
C3 0.0576(18) 0.0588(18) 0.074(2) -0.0189(17) 0.0320(17) -0.0187(15)
C4 0.163(6) 0.136(5) 0.125(5) -0.059(4) 0.096(5) -0.033(5)
C11 0.0378(11) 0.0414(12) 0.0276(10) 0.0031(9) 0.0085(8) 0.0055(9)
C12 0.0448(13) 0.0497(14) 0.0260(11) 0.0011(10) 0.0074(9) 0.0119(11)
C13 0.0399(12) 0.0434(13) 0.0246(11) -0.0029(10) 0.0029(9) 0.0111(10)
C14 0.0523(15) 0.0590(17) 0.0433(14) 0.0099(13) 0.0136(12) -0.0081(13)
C15 0.0537(15) 0.0562(16) 0.0323(12) -0.0097(11) -0.0069(11) 0.0075(13)
C21 0.0434(12) 0.0417(12) 0.0301(11) 0.0032(9) 0.0125(9) 0.0117(10)
C22 0.0416(13) 0.0579(16) 0.0369(13) 0.0067(12) 0.0131(10) 0.0188(12)
C23 0.0316(11) 0.0560(14) 0.0351(12) 0.0116(12) 0.0067(9) 0.0086(11)
C24 0.0680(18) 0.0494(15) 0.0446(15) -0.0117(13) 0.0142(13) 0.0105(14)
C25 0.0293(13) 0.102(3) 0.0519(18) 0.0117(18) 0.0049(11) -0.0019(15)
C31 0.0513(18) 0.049(2) 0.0319(17) 0.0058(9) 0.0105(13) 0.0123(10)
C32 0.0714(19) 0.0363(13) 0.0476(16) 0.0054(12) 0.0130(13) 0.0041(14)
C33 0.0548(17) 0.0397(13) 0.0378(15) -0.0002(10) 0.0071(12) -0.0120(11)
C34 0.059(2) 0.079(2) 0.0462(18) 0.0143(17) 0.0046(15) 0.0261(18)
C35 0.065(2) 0.0589(19) 0.066(2) -0.0087(16) -0.0054(16) -0.0228(16)
C42 0.0373(11) 0.0404(12) 0.0292(11) 0.0029(9) 0.0044(8) -0.0085(9)
C43 0.0483(14) 0.0499(14) 0.0315(12) 0.0099(11) 0.0048(10) -0.0044(11)
C44 0.0456(14) 0.0665(16) 0.0249(11) 0.0013(12) 0.0023(10) -0.0024(13)
C45 0.0471(14) 0.0667(18) 0.0323(12) -0.0080(12) 0.0006(10) -0.0210(13)
C46 0.0481(13) 0.0500(14) 0.0299(11) -0.0002(10) -0.0012(10) -0.0194(11)
B1 0.0287(11) 0.0414(13) 0.0301(11) 0.0002(10) 0.0006(9) -0.0012(10)

loop_
_atom_type_symbol
_atom_type_description
_atom_type_scat_dispersion_real
_atom_type_scat_dispersion_imag
_atom_type_scat_source
C C 0.0033 0.0016 'International Tables Vol C Tables 4.2.6.8 and 6.1.1.4'
H H 0.0000 0.0000 'International Tables Vol C Tables 4.2.6.8 and 6.1.1.4'
O O 0.0106 0.0060 'International Tables Vol C Tables 4.2.6.8 and 6.1.1.4'
N N 0.0061 0.0033 'International Tables Vol C Tables 4.2.6.8 and 6.1.1.4'
Pd Pd -0.9988 1.0072 'International Tables Vol C Tables 4.2.6.8 and 6.1.1.4'
B B 0.0013 0.0007 'International Tables Vol C Tables 4.2.6.8 and 6.1.1.4'

loop_
_geom_angle_atom_site_label_1
_geom_angle_atom_site_label_2
_geom_angle_atom_site_label_3
_geom_angle
N11 Pd1 N21 86.71(10)
N11 Pd1 N1 93.09(11)
N21 Pd1 N1 179.52(10)
N11 Pd1 N41 178.09(8)
N21 Pd1 N41 91.69(10)
N1 Pd1 N41 88.51(11)
C3 O2 C4 112.5(5)
C1 N1 Pd1 157.5(3)
C11 N11 N12 108.3(2)
C11 N11 Pd1 132.40(18)
N12 N11 Pd1 119.08(16)
C13 N12 N11 108.2(2)
C13 N12 B1 129.6(2)
N11 N12 B1 122.05(19)
C21 N21 N22 109.1(2)
C21 N21 Pd1 131.6(2)
N22 N21 Pd1 119.33(17)
C23 N22 N21 108.0(2)
C23 N22 B1 129.3(2)
N21 N22 B1 122.39(19)
C31 N31 N32 106.2(2)
C33 N32 N31 109.9(2)
C33 N32 B1 129.6(2)
N31 N32 B1 120.4(2)
C42 N41 C46 118.9(2)
C42 N41 Pd1 120.43(17)
C46 N41 Pd1 120.63(18)
N1 C1 C2 176.7(4)
C1 C2 C3 118.3(3)
O1 C3 O2 123.2(4)
O1 C3 C2 127.0(3)
O2 C3 C2 109.7(4)
N11 C11 C12 108.7(2)
N11 C11 C14 122.5(2)
C12 C11 C14 128.8(2)
C13 C12 C11 106.4(2)
N12 C13 C12 108.5(2)
N12 C13 C15 123.2(2)
C12 C13 C15 128.3(2)
N21 C21 C22 108.3(2)
N21 C21 C24 123.5(2)
C22 C21 C24 128.2(2)
C23 C22 C21 106.3(2)
N22 C23 C22 108.3(2)
N22 C23 C25 123.1(3)
C22 C23 C25 128.5(3)
N31 C31 C32 110.8(3)
N31 C31 C34 119.9(3)
C32 C31 C34 129.3(3)
C31 C32 C33 105.8(3)
N32 C33 C32 107.2(3)
N32 C33 C35 123.5(3)
C32 C33 C35 129.3(3)
N41 C42 C43 121.8(2)
C44 C43 C42 119.3(2)
C43 C44 C45 119.4(2)
C44 C45 C46 118.5(2)
N41 C46 C45 122.0(2)
N32 B1 N22 111.90(19)
N32 B1 N12 112.17(19)
N22 B1 N12 108.0(2)

loop_
_geom_bond_atom_site_label_1
_geom_bond_atom_site_label_2
_geom_bond_distance
Pd1 N11 2.006(2)
Pd1 N21 2.017(2)
Pd1 N1 2.016(3)
Pd1 N41 2.021(2)
O1 C3 1.205(5)
O2 C3 1.391(5)
O2 C4 1.430(7)
N1 C1 1.127(4)
N11 C11 1.339(3)
N11 N12 1.373(3)
N12 C13 1.357(3)
N12 B1 1.556(3)
N21 C21 1.333(3)
N21 N22 1.360(3)
N22 C23 1.356(3)
N22 B1 1.554(3)
N31 C31 1.327(4)
N31 N32 1.373(3)
N32 C33 1.359(3)
N32 B1 1.535(3)
N41 C42 1.342(3)
N41 C46 1.338(3)
C1 C2 1.383(4)
C2 C3 1.439(6)
C11 C12 1.394(3)
C11 C14 1.503(4)
C12 C13 1.374(4)
C13 C15 1.494(4)
C21 C22 1.393(4)
C21 C24 1.487(4)
C22 C23 1.377(4)
C23 C25 1.502(4)
C31 C32 1.388(5)
C31 C34 1.506(5)
C32 C33 1.379(5)
C33 C35 1.500(4)
C42 C43 1.381(3)
C43 C44 1.369(4)
C44 C45 1.383(4)
C45 C46 1.389(3)
